data_4066192
loop_
_publ_author_name
'Liu, Zhizhou'
'Gao, Wei'
'Zhang, Jingshun'
'Cui, Dongmei'
'Wu, Qiaolin'
'Mu, Ying'

_publ_section_title
;
 Bis(imino)aryl NCN Pincer Aluminum and Zinc Complexes: Synthesis,
 Characterization, and Catalysis onl-Lactide Polymerization
;
_journal_issue 22
_journal_name_full Organometallics
_journal_page_first 5783
_journal_paper_doi 10.1021/om100344p
_journal_volume 29
_journal_year 2010
_chemical_formula_sum 'C56 H62 N4 Zn'
_chemical_formula_weight 856.47
_chemical_name_systematic
; 
 ? 
;
_space_group_IT_number 2
_symmetry_cell_setting triclinic
_symmetry_space_group_name_Hall '-P 1'
_symmetry_space_group_name_H-M 'P -1'
_atom_sites_solution_hydrogens geom
_atom_sites_solution_primary direct
_atom_sites_solution_secondary difmap
_audit_creation_method SHELXL-97
_cell_angle_alpha 67.7490(10)
_cell_angle_beta 67.0300(10)
_cell_angle_gamma 68.9630(10)
_cell_formula_units_Z 2
_cell_length_a 13.4299(8)
_cell_length_b 14.6115(8)
_cell_length_c 14.6704(9)
_cell_measurement_temperature 185(2)
_cell_volume 2376.6(2)
_computing_cell_refinement 'Bruker SMART'
_computing_data_collection 'Bruker SMART'
_computing_data_reduction 'Bruker SAINT'
_computing_molecular_graphics 'Bruker SHELXTL'
_computing_publication_material 'Bruker SHELXTL'
_computing_structure_refinement 'SHELXL-97 (Sheldrick, 1997)'
_computing_structure_solution 'SHELXS-97 (Sheldrick, 1990)'
_diffrn_ambient_temperature 185(2)
_diffrn_measured_fraction_theta_full 0.975
_diffrn_measured_fraction_theta_max 0.975
_diffrn_measurement_device_type 'CCD area detector'
_diffrn_measurement_method 'phi and omega scan'
_diffrn_radiation_monochromator graphite
_diffrn_radiation_source 'fine-focus sealed tube'
_diffrn_radiation_type MoK\a
_diffrn_radiation_wavelength 0.71073
_diffrn_reflns_av_R_equivalents 0.0189
_diffrn_reflns_av_sigmaI/netI 0.0445
_diffrn_reflns_limit_h_max 16
_diffrn_reflns_limit_h_min -11
_diffrn_reflns_limit_k_max 18
_diffrn_reflns_limit_k_min -16
_diffrn_reflns_limit_l_max 18
_diffrn_reflns_limit_l_min -18
_diffrn_reflns_number 13470
_diffrn_reflns_theta_full 26.06
_diffrn_reflns_theta_max 26.06
_diffrn_reflns_theta_min 1.55
_exptl_absorpt_coefficient_mu 0.557
_exptl_absorpt_correction_T_max 0.9568
_exptl_absorpt_correction_T_min 0.9412
_exptl_absorpt_correction_type multi-scan
_exptl_crystal_colour yellow
_exptl_crystal_density_diffrn 1.197
_exptl_crystal_density_method 'not measured'
_exptl_crystal_description block
_exptl_crystal_F_000 912
_exptl_crystal_size_max 0.11
_exptl_crystal_size_mid 0.10
_exptl_crystal_size_min 0.08
_refine_diff_density_max 0.769
_refine_diff_density_min -0.313
_refine_diff_density_rms 0.060
_refine_ls_extinction_method none
_refine_ls_goodness_of_fit_ref 1.035
_refine_ls_hydrogen_treatment constr
_refine_ls_matrix_type full
_refine_ls_number_parameters 623
_refine_ls_number_reflns 9163
_refine_ls_number_restraints 342
_refine_ls_restrained_S_all 1.071
_refine_ls_R_factor_all 0.0654
_refine_ls_R_factor_gt 0.0484
_refine_ls_shift/su_max 0.001
_refine_ls_shift/su_mean 0.000
_refine_ls_structure_factor_coef Fsqd
_refine_ls_weighting_details 'calc w=1/[\s^2^(Fo^2^)+(0.0712P)^2^+0.5700P] where P=(Fo^2^+2Fc^2^)/3'
_refine_ls_weighting_scheme calc
_refine_ls_wR_factor_gt 0.1202
_refine_ls_wR_factor_ref 0.1297
_reflns_number_gt 7202
_reflns_number_total 9163
_reflns_threshold_expression >2sigma(I)
_cod_data_source_file om100344p_si_001.cif
_cod_data_source_block complex_7
_cod_original_sg_symbol_H-M P-1
_cod_database_code 4066192

loop_
_symmetry_equiv_pos_as_xyz
'x, y, z'
'-x, -y, -z'

loop_
_atom_site_label
_atom_site_type_symbol
_atom_site_fract_x
_atom_site_fract_y
_atom_site_fract_z
_atom_site_U_iso_or_equiv
_atom_site_adp_type
_atom_site_occupancy
_atom_site_symmetry_multiplicity
_atom_site_calc_flag
_atom_site_refinement_flags
_atom_site_disorder_assembly
_atom_site_disorder_group
C47A C 0.4747(4) 0.2388(3) -0.0770(3) 0.0452(17) Uani 0.666(7) 1 d PGU A 1
C48A C 0.5732(3) 0.2703(4) -0.1169(3) 0.0414(13) Uani 0.666(7) 1 d PGDU A 1
C49A C 0.5870(3) 0.3534(4) -0.2034(3) 0.0570(16) Uani 0.666(7) 1 d PGU A 1
H49A H 0.6543 0.3749 -0.2307 0.068 Uiso 0.666(7) 1 calc PR A 1
C50A C 0.5023(4) 0.4052(3) -0.2500(3) 0.0607(19) Uani 0.666(7) 1 d PGU A 1
H50A H 0.5117 0.4620 -0.3091 0.073 Uiso 0.666(7) 1 calc PR A 1
C51A C 0.4038(4) 0.3737(4) -0.2101(4) 0.0656(18) Uani 0.666(7) 1 d PGU A 1
H51A H 0.3459 0.4091 -0.2419 0.079 Uiso 0.666(7) 1 calc PR A 1
C52A C 0.3900(4) 0.2906(4) -0.1236(4) 0.0611(18) Uani 0.666(7) 1 d PGDU A 1
C53A C 0.6703(7) 0.2099(7) -0.0746(6) 0.0570(18) Uani 0.666(7) 1 d PDU A 1
H53A H 0.7273 0.2498 -0.1064 0.068 Uiso 0.666(7) 1 calc PR A 1
H53B H 0.6443 0.2025 0.0004 0.068 Uiso 0.666(7) 1 calc PR A 1
C54A C 0.7252(4) 0.1056(4) -0.0906(4) 0.0576(16) Uani 0.666(7) 1 d PDU A 1
H54A H 0.7888 0.0740 -0.0624 0.086 Uiso 0.666(7) 1 calc PR A 1
H54B H 0.7515 0.1113 -0.1644 0.086 Uiso 0.666(7) 1 calc PR A 1
H54C H 0.6713 0.0633 -0.0553 0.086 Uiso 0.666(7) 1 calc PR A 1
C55A C 0.2908(7) 0.2349(8) -0.0960(8) 0.122(3) Uani 0.666(7) 1 d PDU A 1
H55A H 0.2801 0.2373 -0.1600 0.147 Uiso 0.666(7) 1 calc PR A 1
H55B H 0.3104 0.1626 -0.0561 0.147 Uiso 0.666(7) 1 calc PR A 1
C56A C 0.2004(13) 0.2849(11) -0.0418(12) 0.216(7) Uani 0.666(7) 1 d PDU A 1
H56A H 0.1390 0.2537 -0.0227 0.324 Uiso 0.666(7) 1 calc PR A 1
H56B H 0.1816 0.3560 -0.0826 0.324 Uiso 0.666(7) 1 calc PR A 1
H56C H 0.2126 0.2827 0.0207 0.324 Uiso 0.666(7) 1 calc PR A 1
C47B C 0.4548(7) 0.2524(5) -0.0818(6) 0.030(3) Uani 0.334(7) 1 d PGU A 2
C48B C 0.5593(6) 0.2687(7) -0.1435(7) 0.055(3) Uani 0.334(7) 1 d PGDU A 2
C49B C 0.5683(6) 0.3527(8) -0.2297(7) 0.051(3) Uani 0.334(7) 1 d PGU A 2
H49B H 0.6397 0.3639 -0.2719 0.062 Uiso 0.334(7) 1 calc PR A 2
C50B C 0.4727(7) 0.4204(6) -0.2541(5) 0.049(3) Uani 0.334(7) 1 d PGU A 2
H50B H 0.4789 0.4778 -0.3130 0.059 Uiso 0.334(7) 1 calc PR A 2
C51B C 0.3682(6) 0.4041(6) -0.1924(6) 0.048(3) Uani 0.334(7) 1 d PGU A 2
H51B H 0.3029 0.4503 -0.2091 0.057 Uiso 0.334(7) 1 calc PR A 2
C52B C 0.3592(6) 0.3200(6) -0.1062(6) 0.033(2) Uani 0.334(7) 1 d PGDU A 2
C53B C 0.6659(13) 0.1778(13) -0.1300(15) 0.120(6) Uani 0.334(7) 1 d PDU A 2
H53C H 0.6486 0.1101 -0.0979 0.144 Uiso 0.334(7) 1 calc PR A 2
H53D H 0.7276 0.1779 -0.1951 0.144 Uiso 0.334(7) 1 calc PR A 2
C54B C 0.685(3) 0.212(3) -0.063(2) 0.130(9) Uani 0.334(7) 1 d PDU A 2
H54D H 0.7490 0.1640 -0.0402 0.196 Uiso 0.334(7) 1 calc PR A 2
H54E H 0.6184 0.2158 -0.0026 0.196 Uiso 0.334(7) 1 calc PR A 2
H54F H 0.6994 0.2795 -0.0980 0.196 Uiso 0.334(7) 1 calc PR A 2
C55B C 0.2549(8) 0.2918(7) -0.0545(6) 0.033(2) Uani 0.334(7) 1 d PDU A 2
H55C H 0.1953 0.3554 -0.0647 0.040 Uiso 0.334(7) 1 calc PR A 2
H55D H 0.2476 0.2669 0.0201 0.040 Uiso 0.334(7) 1 calc PR A 2
C56B C 0.2284(13) 0.2155(10) -0.0795(11) 0.077(4) Uani 0.334(7) 1 d PDU A 2
H56D H 0.1520 0.2098 -0.0389 0.116 Uiso 0.334(7) 1 calc PR A 2
H56E H 0.2808 0.1491 -0.0631 0.116 Uiso 0.334(7) 1 calc PR A 2
H56F H 0.2348 0.2373 -0.1531 0.116 Uiso 0.334(7) 1 calc PR A 2
C1 C 0.1391(2) 0.36797(18) 0.30219(19) 0.0297(5) Uani 1 1 d . . .
C2 C 0.1533(2) 0.4417(2) 0.3326(2) 0.0352(6) Uani 1 1 d . . .
C3 C 0.0757(3) 0.5353(2) 0.3349(3) 0.0514(8) Uani 1 1 d . . .
H3 H 0.0868 0.5828 0.3576 0.062 Uiso 1 1 calc R . .
C4 C -0.0175(3) 0.5586(2) 0.3041(3) 0.0532(8) Uani 1 1 d . . .
H4 H -0.0714 0.6218 0.3064 0.064 Uiso 1 1 calc R . .
C5 C -0.0319(2) 0.4899(2) 0.2701(2) 0.0429(7) Uani 1 1 d . . .
H5 H -0.0947 0.5071 0.2467 0.052 Uiso 1 1 calc R . .
C6 C 0.0446(2) 0.39509(19) 0.2695(2) 0.0317(6) Uani 1 1 d . . .
C7 C 0.0278(2) 0.3248(2) 0.2297(2) 0.0332(6) Uani 1 1 d . . .
H7 H 0.0868 0.2667 0.2173 0.040 Uiso 1 1 calc R . .
C8 C 0.2567(2) 0.4204(2) 0.3561(2) 0.0352(6) Uani 1 1 d . . .
H8 H 0.2698 0.4713 0.3724 0.042 Uiso 1 1 calc R . .
C9 C 0.4343(2) 0.32463(19) 0.3701(2) 0.0312(6) Uani 1 1 d . . .
C10 C 0.5317(2) 0.30212(19) 0.2907(2) 0.0342(6) Uani 1 1 d . . .
C11 C 0.6332(2) 0.2938(2) 0.3003(2) 0.0416(7) Uani 1 1 d . . .
H11 H 0.6995 0.2791 0.2467 0.050 Uiso 1 1 calc R . .
C12 C 0.6403(3) 0.3063(2) 0.3861(3) 0.0460(7) Uani 1 1 d . . .
H12 H 0.7108 0.3012 0.3909 0.055 Uiso 1 1 calc R . .
C13 C 0.5449(3) 0.3262(2) 0.4641(2) 0.0420(7) Uani 1 1 d . . .
H13 H 0.5505 0.3333 0.5235 0.050 Uiso 1 1 calc R . .
C14 C 0.4394(2) 0.33635(19) 0.4590(2) 0.0355(6) Uani 1 1 d . . .
C15 C 0.3389(3) 0.3627(2) 0.5468(2) 0.0464(7) Uani 1 1 d . . .
H15A H 0.3510 0.3153 0.6128 0.056 Uiso 1 1 calc R . .
H15B H 0.2725 0.3539 0.5401 0.056 Uiso 1 1 calc R . .
C16 C 0.3168(3) 0.4728(3) 0.5481(3) 0.0568(9) Uani 1 1 d . . .
H16A H 0.3015 0.5201 0.4840 0.085 Uiso 1 1 calc R . .
H16B H 0.3826 0.4819 0.5542 0.085 Uiso 1 1 calc R . .
H16C H 0.2522 0.4868 0.6069 0.085 Uiso 1 1 calc R . .
C17 C 0.5283(2) 0.2918(2) 0.1935(2) 0.0388(6) Uani 1 1 d . . .
H17A H 0.4791 0.2465 0.2126 0.047 Uiso 1 1 calc R . .
H17B H 0.6043 0.2585 0.1569 0.047 Uiso 1 1 calc R . .
C18 C 0.4867(3) 0.3928(3) 0.1200(2) 0.0548(8) Uani 1 1 d . . .
H18A H 0.5331 0.4392 0.1024 0.082 Uiso 1 1 calc R . .
H18B H 0.4090 0.4236 0.1533 0.082 Uiso 1 1 calc R . .
H18C H 0.4911 0.3806 0.0571 0.082 Uiso 1 1 calc R . .
C19 C -0.0732(2) 0.2688(2) 0.1717(2) 0.0383(6) Uani 1 1 d . . .
C20 C -0.1055(3) 0.3115(3) 0.0806(2) 0.0494(8) Uani 1 1 d . . .
C21 C -0.1229(3) 0.2465(3) 0.0426(3) 0.0623(10) Uani 1 1 d . . .
H21 H -0.1425 0.2732 -0.0197 0.075 Uiso 1 1 calc R . .
C22 C -0.1123(3) 0.1438(3) 0.0935(3) 0.0670(10) Uani 1 1 d . . .
H22 H -0.1250 0.1008 0.0663 0.080 Uiso 1 1 calc R . .
C23 C -0.0832(3) 0.1037(3) 0.1837(3) 0.0570(9) Uani 1 1 d . . .
H23 H -0.0765 0.0332 0.2187 0.068 Uiso 1 1 calc R . .
C24 C -0.0635(2) 0.1657(2) 0.2243(2) 0.0417(7) Uani 1 1 d . . .
C25 C -0.1218(4) 0.4244(3) 0.0276(3) 0.0711(11) Uani 1 1 d . . .
H25A H -0.1363 0.4596 0.0791 0.085 Uiso 1 1 calc R . .
H25B H -0.0509 0.4357 -0.0257 0.085 Uiso 1 1 calc R . .
C26 C -0.2126(4) 0.4740(4) -0.0220(4) 0.0983(16) Uani 1 1 d . . .
H26A H -0.2830 0.4603 0.0285 0.147 Uiso 1 1 calc R . .
H26B H -0.1948 0.4465 -0.0796 0.147 Uiso 1 1 calc R . .
H26C H -0.2198 0.5478 -0.0479 0.147 Uiso 1 1 calc R . .
C27 C -0.0360(3) 0.1160(2) 0.3261(3) 0.0523(8) Uani 1 1 d . . .
H27A H -0.0452 0.1701 0.3559 0.063 Uiso 1 1 calc R . .
H27B H -0.0899 0.0748 0.3747 0.063 Uiso 1 1 calc R . .
C28 C 0.0811(3) 0.0482(3) 0.3160(4) 0.0741(12) Uani 1 1 d . . .
H28A H 0.0927 -0.0027 0.2822 0.111 Uiso 1 1 calc R . .
H28B H 0.0914 0.0136 0.3846 0.111 Uiso 1 1 calc R . .
H28C H 0.1352 0.0899 0.2746 0.111 Uiso 1 1 calc R . .
C29 C 0.3388(2) 0.10827(19) 0.2859(2) 0.0297(5) Uani 1 1 d . . .
C30 C 0.3955(2) 0.08506(19) 0.1917(2) 0.0317(6) Uani 1 1 d . . .
C31 C 0.4391(2) -0.0156(2) 0.1855(2) 0.0419(7) Uani 1 1 d . . .
H31 H 0.4783 -0.0286 0.1202 0.050 Uiso 1 1 calc R . .
C32 C 0.4255(3) -0.0965(2) 0.2737(2) 0.0485(8) Uani 1 1 d . . .
H32 H 0.4552 -0.1648 0.2693 0.058 Uiso 1 1 calc R . .
C33 C 0.3682(3) -0.0767(2) 0.3684(2) 0.0422(7) Uani 1 1 d . . .
H33 H 0.3581 -0.1316 0.4295 0.051 Uiso 1 1 calc R . .
C34 C 0.3254(2) 0.02364(19) 0.3739(2) 0.0317(6) Uani 1 1 d . . .
C35 C 0.2633(2) 0.04335(19) 0.4738(2) 0.0331(6) Uani 1 1 d . . .
H35 H 0.2556 -0.0127 0.5339 0.040 Uiso 1 1 calc R . .
C36 C 0.4104(2) 0.1698(2) 0.0962(2) 0.0362(6) Uani 1 1 d . A .
H36 H 0.3831 0.2377 0.1018 0.043 Uiso 1 1 calc R . .
C37 C 0.1604(2) 0.14759(19) 0.5838(2) 0.0329(6) Uani 1 1 d . . .
C38 C 0.0438(2) 0.18236(19) 0.6100(2) 0.0359(6) Uani 1 1 d . . .
C39 C -0.0131(3) 0.1935(2) 0.7089(2) 0.0473(7) Uani 1 1 d . . .
H39 H -0.0923 0.2158 0.7290 0.057 Uiso 1 1 calc R . .
C40 C 0.0438(3) 0.1725(2) 0.7783(2) 0.0542(9) Uani 1 1 d . . .
H40 H 0.0036 0.1800 0.8456 0.065 Uiso 1 1 calc R . .
C41 C 0.1579(3) 0.1409(2) 0.7498(2) 0.0511(8) Uani 1 1 d . . .
H41 H 0.1960 0.1280 0.7977 0.061 Uiso 1 1 calc R . .
C42 C 0.2199(3) 0.1270(2) 0.6522(2) 0.0397(7) Uani 1 1 d . . .
C43 C -0.0152(2) 0.2028(2) 0.5330(2) 0.0458(7) Uani 1 1 d . . .
H43A H -0.0037 0.1372 0.5206 0.055 Uiso 1 1 calc R . .
H43B H 0.0211 0.2474 0.4671 0.055 Uiso 1 1 calc R . .
C44 C -0.1388(3) 0.2516(3) 0.5613(3) 0.0784(12) Uani 1 1 d . . .
H44A H -0.1520 0.3181 0.5712 0.118 Uiso 1 1 calc R . .
H44B H -0.1768 0.2075 0.6252 0.118 Uiso 1 1 calc R . .
H44C H -0.1679 0.2609 0.5058 0.118 Uiso 1 1 calc R . .
C45 C 0.3446(3) 0.0889(2) 0.6264(3) 0.0508(8) Uani 1 1 d . . .
H45A H 0.3733 0.1250 0.6521 0.061 Uiso 1 1 calc R . .
H45B H 0.3771 0.1054 0.5505 0.061 Uiso 1 1 calc R . .
C46 C 0.3830(3) -0.0259(3) 0.6726(3) 0.0739(12) Uani 1 1 d . . .
H46A H 0.3596 -0.0623 0.6435 0.111 Uiso 1 1 calc R . .
H46B H 0.3495 -0.0431 0.7475 0.111 Uiso 1 1 calc R . .
H46C H 0.4645 -0.0460 0.6563 0.111 Uiso 1 1 calc R . .
N1 N 0.33055(17) 0.33554(16) 0.35560(16) 0.0307(5) Uani 1 1 d . . .
N2 N -0.06181(19) 0.33858(17) 0.21131(18) 0.0398(5) Uani 1 1 d . . .
N3 N 0.21900(17) 0.13420(16) 0.48247(16) 0.0311(5) Uani 1 1 d . . .
N4 N 0.4577(2) 0.15659(18) 0.00739(18) 0.0462(6) Uani 1 1 d . . .
Zn1 Zn 0.25800(2) 0.23898(2) 0.32377(2) 0.03038(11) Uani 1 1 d . . .

loop_
_atom_site_aniso_label
_atom_site_aniso_U_11
_atom_site_aniso_U_22
_atom_site_aniso_U_33
_atom_site_aniso_U_23
_atom_site_aniso_U_13
_atom_site_aniso_U_12
C47A 0.050(3) 0.043(3) 0.038(3) -0.013(2) -0.007(2) -0.011(2)
C48A 0.053(3) 0.049(3) 0.032(2) -0.0156(19) -0.011(2) -0.020(2)
C49A 0.071(3) 0.062(3) 0.045(3) -0.014(2) -0.008(2) -0.035(2)
C50A 0.075(4) 0.050(3) 0.043(3) -0.003(2) -0.009(3) -0.020(3)
C51A 0.064(3) 0.061(3) 0.051(3) -0.010(2) -0.019(3) 0.003(3)
C52A 0.057(3) 0.055(3) 0.056(3) -0.008(3) -0.009(3) -0.012(3)
C53A 0.068(3) 0.073(3) 0.050(3) -0.025(2) -0.014(2) -0.036(3)
C54A 0.044(3) 0.064(3) 0.059(3) -0.015(2) -0.019(2) -0.005(2)
C55A 0.096(4) 0.125(5) 0.122(5) -0.012(4) -0.034(4) -0.022(4)
C56A 0.204(8) 0.204(8) 0.217(8) -0.062(5) -0.044(5) -0.041(5)
C47B 0.036(4) 0.023(4) 0.024(4) -0.003(3) -0.006(3) -0.007(3)
C48B 0.050(4) 0.053(5) 0.049(5) -0.008(4) -0.009(4) -0.012(4)
C49B 0.048(4) 0.055(5) 0.046(5) -0.005(3) -0.008(4) -0.024(3)
C50B 0.055(5) 0.046(5) 0.038(5) -0.007(3) -0.010(4) -0.013(4)
C51B 0.052(5) 0.040(4) 0.040(4) -0.012(3) -0.009(3) -0.003(3)
C52B 0.037(4) 0.033(4) 0.027(3) -0.016(3) -0.008(3) -0.001(3)
C53B 0.117(7) 0.125(7) 0.120(7) -0.031(5) -0.028(5) -0.043(5)
C54B 0.136(11) 0.134(10) 0.128(10) -0.042(6) -0.040(6) -0.034(5)
C55B 0.039(4) 0.044(4) 0.027(3) -0.010(3) -0.019(3) -0.012(3)
C56B 0.082(6) 0.093(6) 0.092(6) -0.044(4) -0.019(4) -0.051(4)
C1 0.0289(14) 0.0262(12) 0.0302(13) -0.0048(10) -0.0071(11) -0.0075(10)
C2 0.0299(14) 0.0309(14) 0.0462(16) -0.0119(12) -0.0117(12) -0.0073(11)
C3 0.0458(19) 0.0378(16) 0.085(2) -0.0303(16) -0.0266(18) -0.0035(14)
C4 0.0398(18) 0.0348(16) 0.091(3) -0.0274(17) -0.0290(18) 0.0053(13)
C5 0.0316(15) 0.0369(15) 0.0620(19) -0.0123(14) -0.0210(14) -0.0040(12)
C6 0.0284(14) 0.0295(13) 0.0359(14) -0.0062(11) -0.0090(11) -0.0094(11)
C7 0.0300(14) 0.0307(13) 0.0353(14) -0.0046(11) -0.0107(12) -0.0071(11)
C8 0.0369(15) 0.0313(14) 0.0428(15) -0.0120(12) -0.0112(13) -0.0131(12)
C9 0.0326(14) 0.0263(13) 0.0372(14) -0.0022(11) -0.0167(12) -0.0102(11)
C10 0.0327(15) 0.0286(13) 0.0404(15) -0.0051(11) -0.0144(12) -0.0074(11)
C11 0.0295(15) 0.0413(16) 0.0534(18) -0.0121(14) -0.0143(14) -0.0069(12)
C12 0.0397(17) 0.0429(17) 0.062(2) -0.0042(14) -0.0313(16) -0.0101(13)
C13 0.057(2) 0.0346(15) 0.0454(17) -0.0021(13) -0.0319(16) -0.0141(13)
C14 0.0445(17) 0.0270(13) 0.0358(14) 0.0011(11) -0.0174(13) -0.0140(12)
C15 0.057(2) 0.0501(18) 0.0341(15) -0.0069(13) -0.0119(14) -0.0229(15)
C16 0.064(2) 0.060(2) 0.0521(19) -0.0262(17) -0.0117(17) -0.0160(17)
C17 0.0315(15) 0.0461(16) 0.0389(15) -0.0140(13) -0.0077(12) -0.0102(12)
C18 0.063(2) 0.058(2) 0.0388(17) -0.0040(15) -0.0165(16) -0.0179(17)
C19 0.0286(15) 0.0476(17) 0.0444(16) -0.0190(13) -0.0100(13) -0.0099(12)
C20 0.0453(18) 0.060(2) 0.0482(18) -0.0142(15) -0.0167(15) -0.0171(15)
C21 0.073(3) 0.082(3) 0.051(2) -0.0226(19) -0.0254(19) -0.028(2)
C22 0.071(3) 0.081(3) 0.078(3) -0.043(2) -0.027(2) -0.025(2)
C23 0.060(2) 0.0483(19) 0.078(2) -0.0220(17) -0.0273(19) -0.0168(16)
C24 0.0305(15) 0.0482(17) 0.0511(17) -0.0160(14) -0.0129(13) -0.0116(13)
C25 0.085(3) 0.070(3) 0.068(2) 0.0009(19) -0.042(2) -0.029(2)
C26 0.080(3) 0.091(3) 0.110(4) 0.019(3) -0.050(3) -0.032(3)
C27 0.054(2) 0.0501(19) 0.059(2) -0.0018(15) -0.0250(17) -0.0244(16)
C28 0.073(3) 0.047(2) 0.117(3) -0.005(2) -0.059(3) -0.0148(18)
C29 0.0237(13) 0.0281(13) 0.0381(14) -0.0055(11) -0.0127(11) -0.0073(10)
C30 0.0285(14) 0.0320(13) 0.0356(14) -0.0068(11) -0.0112(12) -0.0095(11)
C31 0.0443(17) 0.0369(15) 0.0423(16) -0.0154(13) -0.0089(14) -0.0072(13)
C32 0.059(2) 0.0270(14) 0.0510(18) -0.0120(13) -0.0120(16) -0.0048(14)
C33 0.0517(18) 0.0251(14) 0.0428(16) 0.0003(12) -0.0171(14) -0.0084(12)
C34 0.0282(14) 0.0284(13) 0.0366(14) -0.0050(11) -0.0108(12) -0.0077(11)
C35 0.0311(14) 0.0278(13) 0.0362(14) 0.0017(11) -0.0121(12) -0.0115(11)
C36 0.0345(15) 0.0348(14) 0.0400(16) -0.0079(12) -0.0113(13) -0.0118(12)
C37 0.0388(15) 0.0257(13) 0.0327(14) -0.0029(11) -0.0108(12) -0.0119(11)
C38 0.0362(15) 0.0275(13) 0.0384(15) -0.0053(11) -0.0090(13) -0.0077(11)
C39 0.0491(19) 0.0370(16) 0.0437(17) -0.0129(13) -0.0038(15) -0.0064(14)
C40 0.079(3) 0.0424(17) 0.0367(17) -0.0167(14) -0.0093(17) -0.0129(17)
C41 0.078(3) 0.0397(17) 0.0470(18) -0.0075(14) -0.0300(18) -0.0190(16)
C42 0.0505(18) 0.0288(14) 0.0439(16) -0.0039(12) -0.0193(14) -0.0149(13)
C43 0.0335(16) 0.0529(18) 0.0419(16) -0.0048(14) -0.0112(13) -0.0095(14)
C44 0.048(2) 0.093(3) 0.101(3) -0.048(3) -0.036(2) 0.012(2)
C45 0.053(2) 0.0477(18) 0.061(2) 0.0014(15) -0.0335(17) -0.0214(15)
C46 0.057(2) 0.054(2) 0.111(3) 0.002(2) -0.053(2) -0.0094(18)
N1 0.0297(12) 0.0311(11) 0.0326(11) -0.0062(9) -0.0100(10) -0.0108(9)
N2 0.0347(13) 0.0404(13) 0.0482(14) -0.0132(11) -0.0162(11) -0.0083(10)
N3 0.0276(12) 0.0299(11) 0.0331(11) -0.0042(9) -0.0089(10) -0.0088(9)
N4 0.0539(16) 0.0422(14) 0.0355(14) -0.0070(11) -0.0028(12) -0.0194(12)
Zn1 0.03028(18) 0.02466(16) 0.03488(18) -0.00534(12) -0.01144(13) -0.00640(12)

loop_
_atom_type_symbol
_atom_type_description
_atom_type_scat_dispersion_real
_atom_type_scat_dispersion_imag
_atom_type_scat_source
C C 0.0033 0.0016 'International Tables Vol C Tables 4.2.6.8 and 6.1.1.4'
H H 0.0000 0.0000 'International Tables Vol C Tables 4.2.6.8 and 6.1.1.4'
N N 0.0061 0.0033 'International Tables Vol C Tables 4.2.6.8 and 6.1.1.4'
Zn Zn 0.2839 1.4301 'International Tables Vol C Tables 4.2.6.8 and 6.1.1.4'

loop_
_geom_angle_atom_site_label_1
_geom_angle_atom_site_label_2
_geom_angle_atom_site_label_3
_geom_angle
N4 C47A C48A 122.2(3)
N4 C47A C52A 117.8(3)
C48A C47A C52A 120.0
C47A C48A C49A 120.0
C47A C48A C53A 121.1(4)
C49A C48A C53A 118.6(4)
C48A C49A C50A 120.0
C48A C49A H49A 120.0
C50A C49A H49A 120.0
C51A C50A C49A 120.0
C51A C50A H50A 120.0
C49A C50A H50A 120.0
C50A C51A C52A 120.0
C50A C51A H51A 120.0
C52A C51A H51A 120.0
C51A C52A C47A 120.0
C51A C52A C55A 119.2(4)
C47A C52A C55A 118.7(4)
C54A C53A C48A 116.2(5)
C54A C53A H53A 108.2
C48A C53A H53A 108.2
C54A C53A H53B 108.2
C48A C53A H53B 108.2
H53A C53A H53B 107.4
C53A C54A H54A 109.5
C53A C54A H54B 109.5
H54A C54A H54B 109.5
C53A C54A H54C 109.5
H54A C54A H54C 109.5
H54B C54A H54C 109.5
C56A C55A C52A 106.6(13)
C56A C55A H55A 110.4
C52A C55A H55A 110.4
C56A C55A H55B 110.4
C52A C55A H55B 110.4
H55A C55A H55B 108.6
C55A C56A H56A 109.5
C55A C56A H56B 109.5
H56A C56A H56B 109.5
C55A C56A H56C 109.5
H56A C56A H56C 109.5
H56B C56A H56C 109.5
C48B C47B C52B 120.0
C48B C47B N4 114.3(5)
C52B C47B N4 125.7(5)
C49B C48B C47B 120.0
C49B C48B C53B 120.1(9)
C47B C48B C53B 118.2(9)
C48B C49B C50B 120.0
C48B C49B H49B 120.0
C50B C49B H49B 120.0
C51B C50B C49B 120.0
C51B C50B H50B 120.0
C49B C50B H50B 120.0
C50B C51B C52B 120.0
C50B C51B H51B 120.0
C52B C51B H51B 120.0
C51B C52B C47B 120.0
C51B C52B C55B 119.8(6)
C47B C52B C55B 119.0(6)
C54B C53B C48B 93.7(18)
C54B C53B H53C 113.0
C48B C53B H53C 113.0
C54B C53B H53D 113.0
C48B C53B H53D 113.0
H53C C53B H53D 110.4
C53B C54B H54D 109.5
C53B C54B H54E 109.5
H54D C54B H54E 109.5
C53B C54B H54F 109.5
H54D C54B H54F 109.5
H54E C54B H54F 109.5
C52B C55B C56B 122.0(10)
C52B C55B H55C 106.8
C56B C55B H55C 106.8
C52B C55B H55D 106.8
C56B C55B H55D 106.8
H55C C55B H55D 106.7
C55B C56B H56D 109.5
C55B C56B H56E 109.5
H56D C56B H56E 109.5
C55B C56B H56F 109.5
H56D C56B H56F 109.5
H56E C56B H56F 109.5
C6 C1 C2 116.5(2)
C6 C1 Zn1 132.89(19)
C2 C1 Zn1 110.50(18)
C3 C2 C1 122.2(3)
C3 C2 C8 119.8(2)
C1 C2 C8 117.8(2)
C4 C3 C2 119.6(3)
C4 C3 H3 120.2
C2 C3 H3 120.2
C5 C4 C3 119.7(3)
C5 C4 H4 120.2
C3 C4 H4 120.2
C4 C5 C6 121.0(3)
C4 C5 H5 119.5
C6 C5 H5 119.5
C5 C6 C1 120.9(2)
C5 C6 C7 119.3(2)
C1 C6 C7 119.7(2)
N2 C7 C6 122.7(2)
N2 C7 H7 118.6
C6 C7 H7 118.6
N1 C8 C2 122.4(2)
N1 C8 H8 118.8
C2 C8 H8 118.8
C10 C9 C14 121.0(2)
C10 C9 N1 116.8(2)
C14 C9 N1 122.2(2)
C11 C10 C9 118.6(3)
C11 C10 C17 119.3(3)
C9 C10 C17 122.0(2)
C12 C11 C10 121.5(3)
C12 C11 H11 119.2
C10 C11 H11 119.2
C13 C12 C11 119.3(3)
C13 C12 H12 120.4
C11 C12 H12 120.4
C12 C13 C14 122.2(3)
C12 C13 H13 118.9
C14 C13 H13 118.9
C13 C14 C9 117.4(3)
C13 C14 C15 118.2(3)
C9 C14 C15 124.4(2)
C14 C15 C16 111.6(2)
C14 C15 H15A 109.3
C16 C15 H15A 109.3
C14 C15 H15B 109.3
C16 C15 H15B 109.3
H15A C15 H15B 108.0
C15 C16 H16A 109.5
C15 C16 H16B 109.5
H16A C16 H16B 109.5
C15 C16 H16C 109.5
H16A C16 H16C 109.5
H16B C16 H16C 109.5
C10 C17 C18 114.1(2)
C10 C17 H17A 108.7
C18 C17 H17A 108.7
C10 C17 H17B 108.7
C18 C17 H17B 108.7
H17A C17 H17B 107.6
C17 C18 H18A 109.5
C17 C18 H18B 109.5
H18A C18 H18B 109.5
C17 C18 H18C 109.5
H18A C18 H18C 109.5
H18B C18 H18C 109.5
C24 C19 C20 121.2(3)
C24 C19 N2 122.3(3)
C20 C19 N2 116.2(3)
C21 C20 C19 117.8(3)
C21 C20 C25 121.6(3)
C19 C20 C25 120.6(3)
C22 C21 C20 121.5(3)
C22 C21 H21 119.3
C20 C21 H21 119.3
C23 C22 C21 120.0(3)
C23 C22 H22 120.0
C21 C22 H22 120.0
C22 C23 C24 120.7(3)
C22 C23 H23 119.7
C24 C23 H23 119.7
C19 C24 C23 118.8(3)
C19 C24 C27 124.0(3)
C23 C24 C27 117.1(3)
C26 C25 C20 116.9(3)
C26 C25 H25A 108.1
C20 C25 H25A 108.1
C26 C25 H25B 108.1
C20 C25 H25B 108.1
H25A C25 H25B 107.3
C25 C26 H26A 109.5
C25 C26 H26B 109.5
H26A C26 H26B 109.5
C25 C26 H26C 109.5
H26A C26 H26C 109.5
H26B C26 H26C 109.5
C28 C27 C24 113.4(3)
C28 C27 H27A 108.9
C24 C27 H27A 108.9
C28 C27 H27B 108.9
C24 C27 H27B 108.9
H27A C27 H27B 107.7
C27 C28 H28A 109.5
C27 C28 H28B 109.5
H28A C28 H28B 109.5
C27 C28 H28C 109.5
H28A C28 H28C 109.5
H28B C28 H28C 109.5
C30 C29 C34 115.7(2)
C30 C29 Zn1 133.21(19)
C34 C29 Zn1 110.84(18)
C29 C30 C31 122.0(2)
C29 C30 C36 118.7(2)
C31 C30 C36 119.3(2)
C32 C31 C30 120.5(3)
C32 C31 H31 119.7
C30 C31 H31 119.7
C33 C32 C31 119.3(3)
C33 C32 H32 120.4
C31 C32 H32 120.4
C32 C33 C34 119.8(3)
C32 C33 H33 120.1
C34 C33 H33 120.1
C33 C34 C29 122.7(2)
C33 C34 C35 119.2(2)
C29 C34 C35 118.1(2)
N3 C35 C34 121.6(2)
N3 C35 H35 119.2
C34 C35 H35 119.2
N4 C36 C30 123.3(3)
N4 C36 H36 118.3
C30 C36 H36 118.3
C42 C37 C38 122.2(3)
C42 C37 N3 120.0(2)
C38 C37 N3 117.8(2)
C39 C38 C37 117.8(3)
C39 C38 C43 122.6(3)
C37 C38 C43 119.6(2)
C40 C39 C38 121.1(3)
C40 C39 H39 119.5
C38 C39 H39 119.5
C41 C40 C39 119.9(3)
C41 C40 H40 120.0
C39 C40 H40 120.0
C40 C41 C42 121.8(3)
C40 C41 H41 119.1
C42 C41 H41 119.1
C41 C42 C37 117.2(3)
C41 C42 C45 119.5(3)
C37 C42 C45 123.3(3)
C38 C43 C44 116.8(3)
C38 C43 H43A 108.1
C44 C43 H43A 108.1
C38 C43 H43B 108.1
C44 C43 H43B 108.1
H43A C43 H43B 107.3
C43 C44 H44A 109.5
C43 C44 H44B 109.5
H44A C44 H44B 109.5
C43 C44 H44C 109.5
H44A C44 H44C 109.5
H44B C44 H44C 109.5
C42 C45 C46 113.0(3)
C42 C45 H45A 109.0
C46 C45 H45A 109.0
C42 C45 H45B 109.0
C46 C45 H45B 109.0
H45A C45 H45B 107.8
C45 C46 H46A 109.5
C45 C46 H46B 109.5
H46A C46 H46B 109.5
C45 C46 H46C 109.5
H46A C46 H46C 109.5
H46B C46 H46C 109.5
C8 N1 C9 118.6(2)
C8 N1 Zn1 105.46(17)
C9 N1 Zn1 135.86(16)
C7 N2 C19 120.4(2)
C35 N3 C37 118.4(2)
C35 N3 Zn1 106.65(17)
C37 N3 Zn1 134.94(16)
C36 N4 C47A 119.7(3)
C36 N4 C47B 115.8(4)
C47A N4 C47B 9.9(4)
C29 Zn1 C1 145.52(10)
C29 Zn1 N3 82.73(9)
C1 Zn1 N3 113.93(9)
C29 Zn1 N1 126.68(9)
C1 Zn1 N1 82.81(9)
N3 Zn1 N1 97.16(8)

loop_
_geom_bond_atom_site_label_1
_geom_bond_atom_site_label_2
_geom_bond_distance
C47A N4 1.370(4)
C47A C48A 1.3900
C47A C52A 1.3900
C48A C49A 1.3900
C48A C53A 1.501(9)
C49A C50A 1.3900
C49A H49A 0.9500
C50A C51A 1.3900
C50A H50A 0.9500
C51A C52A 1.3900
C51A H51A 0.9500
C52A C55A 1.646(10)
C53A C54A 1.500(9)
C53A H53A 0.9900
C53A H53B 0.9900
C54A H54A 0.9800
C54A H54B 0.9800
C54A H54C 0.9800
C55A C56A 1.299(12)
C55A H55A 0.9900
C55A H55B 0.9900
C56A H56A 0.9800
C56A H56B 0.9800
C56A H56C 0.9800
C47B C48B 1.3900
C47B C52B 1.3900
C47B N4 1.512(7)
C48B C49B 1.3900
C48B C53B 1.584(14)
C49B C50B 1.3900
C49B H49B 0.9500
C50B C51B 1.3900
C50B H50B 0.9500
C51B C52B 1.3900
C51B H51B 0.9500
C52B C55B 1.435(9)
C53B C54B 1.393(15)
C53B H53C 0.9900
C53B H53D 0.9900
C54B H54D 0.9800
C54B H54E 0.9800
C54B H54F 0.9800
C55B C56B 1.483(11)
C55B H55C 0.9900
C55B H55D 0.9900
C56B H56D 0.9800
C56B H56E 0.9800
C56B H56F 0.9800
C1 C6 1.402(3)
C1 C2 1.405(4)
C1 Zn1 1.996(2)
C2 C3 1.394(4)
C2 C8 1.458(4)
C3 C4 1.380(4)
C3 H3 0.9500
C4 C5 1.372(4)
C4 H4 0.9500
C5 C6 1.399(4)
C5 H5 0.9500
C6 C7 1.474(4)
C7 N2 1.265(3)
C7 H7 0.9500
C8 N1 1.280(3)
C8 H8 0.9500
C9 C10 1.403(4)
C9 C14 1.409(4)
C9 N1 1.434(3)
C10 C11 1.382(4)
C10 C17 1.510(4)
C11 C12 1.381(4)
C11 H11 0.9500
C12 C13 1.370(4)
C12 H12 0.9500
C13 C14 1.398(4)
C13 H13 0.9500
C14 C15 1.508(4)
C15 C16 1.534(4)
C15 H15A 0.9900
C15 H15B 0.9900
C16 H16A 0.9800
C16 H16B 0.9800
C16 H16C 0.9800
C17 C18 1.526(4)
C17 H17A 0.9900
C17 H17B 0.9900
C18 H18A 0.9800
C18 H18B 0.9800
C18 H18C 0.9800
C19 C24 1.392(4)
C19 C20 1.410(4)
C19 N2 1.425(3)
C20 C21 1.390(5)
C20 C25 1.509(5)
C21 C22 1.382(5)
C21 H21 0.9500
C22 C23 1.378(5)
C22 H22 0.9500
C23 C24 1.395(4)
C23 H23 0.9500
C24 C27 1.521(4)
C25 C26 1.483(5)
C25 H25A 0.9900
C25 H25B 0.9900
C26 H26A 0.9800
C26 H26B 0.9800
C26 H26C 0.9800
C27 C28 1.513(5)
C27 H27A 0.9900
C27 H27B 0.9900
C28 H28A 0.9800
C28 H28B 0.9800
C28 H28C 0.9800
C29 C30 1.397(4)
C29 C34 1.414(3)
C29 Zn1 1.995(3)
C30 C31 1.399(4)
C30 C36 1.477(4)
C31 C32 1.385(4)
C31 H31 0.9500
C32 C33 1.384(4)
C32 H32 0.9500
C33 C34 1.391(4)
C33 H33 0.9500
C34 C35 1.455(4)
C35 N3 1.279(3)
C35 H35 0.9500
C36 N4 1.262(4)
C36 H36 0.9500
C37 C42 1.401(4)
C37 C38 1.401(4)
C37 N3 1.436(3)
C38 C39 1.392(4)
C38 C43 1.506(4)
C39 C40 1.385(5)
C39 H39 0.9500
C40 C41 1.370(5)
C40 H40 0.9500
C41 C42 1.396(4)
C41 H41 0.9500
C42 C45 1.502(4)
C43 C44 1.507(4)
C43 H43A 0.9900
C43 H43B 0.9900
C44 H44A 0.9800
C44 H44B 0.9800
C44 H44C 0.9800
C45 C46 1.526(4)
C45 H45A 0.9900
C45 H45B 0.9900
C46 H46A 0.9800
C46 H46B 0.9800
C46 H46C 0.9800
N1 Zn1 2.236(2)
N3 Zn1 2.228(2)
